data_4078555
loop_
_publ_author_name
'Bates, Joshua I.'
'Gates, Derek P.'

_publ_section_title
;
 4-Phosphino-Substituted N-Heterocyclic Carbenes (NHCs) from the Abnormal
 Reaction of NHCs with Phosphaalkenes
;
_journal_issue 12
_journal_name_full Organometallics
_journal_page_first 4529
_journal_paper_doi 10.1021/om3003174
_journal_volume 31
_journal_year 2012
_chemical_formula_moiety 'C45 H45 Cl Ir N2 O2 P, C7 H8'
_chemical_formula_sum 'C52 H53 Cl Ir N2 O2 P'
_chemical_formula_weight 996.58
_chemical_name_systematic
;
 ?
;
_space_group_IT_number 60
_symmetry_cell_setting orthorhombic
_symmetry_space_group_name_Hall '-P 2n 2ab'
_symmetry_space_group_name_H-M 'P b c n'
_atom_sites_solution_hydrogens geom
_atom_sites_solution_primary direct
_atom_sites_solution_secondary difmap
_audit_creation_method SHELXL-97
_cell_angle_alpha 90.00
_cell_angle_beta 90.00
_cell_angle_gamma 90.00
_cell_formula_units_Z 8
_cell_length_a 29.1592(9)
_cell_length_b 18.3368(6)
_cell_length_c 17.0683(5)
_cell_measurement_reflns_used 10883
_cell_measurement_temperature 100(2)
_cell_measurement_theta_max 27.9
_cell_measurement_theta_min 1.4
_cell_volume 9126.2(5)
_computing_structure_refinement 'SHELXL-97 (Sheldrick, 1997)'
_diffrn_ambient_temperature 100(2)
_diffrn_measured_fraction_theta_full 1.000
_diffrn_measured_fraction_theta_max 1.000
_diffrn_measurement_device_type 'Bruker X8 APEX 2'
_diffrn_measurement_method 'area detector'
_diffrn_radiation_monochromator graphite
_diffrn_radiation_source 'fine-focus sealed tube'
_diffrn_radiation_type MoK\a
_diffrn_radiation_wavelength 0.71073
_diffrn_reflns_av_R_equivalents 0.0290
_diffrn_reflns_av_sigmaI/netI 0.0258
_diffrn_reflns_limit_h_max 29
_diffrn_reflns_limit_h_min -38
_diffrn_reflns_limit_k_max 24
_diffrn_reflns_limit_k_min -22
_diffrn_reflns_limit_l_max 11
_diffrn_reflns_limit_l_min -22
_diffrn_reflns_number 67757
_diffrn_reflns_theta_full 27.88
_diffrn_reflns_theta_max 27.88
_diffrn_reflns_theta_min 1.40
_exptl_absorpt_coefficient_mu 3.061
_exptl_absorpt_correction_T_max 0.746
_exptl_absorpt_correction_T_min 0.660
_exptl_absorpt_correction_type multi-scan
_exptl_crystal_colour yellow
_exptl_crystal_density_diffrn 1.451
_exptl_crystal_density_method 'not measured'
_exptl_crystal_description prism
_exptl_crystal_F_000 4032
_exptl_crystal_size_max 0.25
_exptl_crystal_size_mid 0.15
_exptl_crystal_size_min 0.1
_refine_diff_density_max 0.557
_refine_diff_density_min -0.567
_refine_diff_density_rms 0.079
_refine_ls_extinction_method none
_refine_ls_goodness_of_fit_ref 1.011
_refine_ls_hydrogen_treatment constr
_refine_ls_matrix_type full
_refine_ls_number_parameters 552
_refine_ls_number_reflns 10883
_refine_ls_number_restraints 11
_refine_ls_restrained_S_all 1.011
_refine_ls_R_factor_all 0.0392
_refine_ls_R_factor_gt 0.0234
_refine_ls_shift/su_max 0.002
_refine_ls_shift/su_mean 0.000
_refine_ls_structure_factor_coef Fsqd
_refine_ls_weighting_details 'calc w=1/[\s^2^(Fo^2^)+(0.0193P)^2^+8.8318P] where P=(Fo^2^+2Fc^2^)/3'
_refine_ls_weighting_scheme calc
_refine_ls_wR_factor_gt 0.0465
_refine_ls_wR_factor_ref 0.0511
_reflns_number_gt 8549
_reflns_number_total 10883
_reflns_threshold_expression >2sigma(I)
_cod_data_source_file om3003174_si_001.cif
_cod_data_source_block dg160_Compound_5Ir
_cod_original_sg_symbol_H-M Pbcn
_cod_database_code 4078555

loop_
_symmetry_equiv_pos_as_xyz
'x, y, z'
'-x+1/2, -y+1/2, z+1/2'
'x+1/2, -y+1/2, -z'
'-x, y, -z+1/2'
'-x, -y, -z'
'x-1/2, y-1/2, -z-1/2'
'-x-1/2, y-1/2, z'
'x, -y, z-1/2'

loop_
_atom_site_label
_atom_site_type_symbol
_atom_site_fract_x
_atom_site_fract_y
_atom_site_fract_z
_atom_site_U_iso_or_equiv
_atom_site_adp_type
_atom_site_occupancy
_atom_site_symmetry_multiplicity
_atom_site_calc_flag
_atom_site_refinement_flags
_atom_site_disorder_assembly
_atom_site_disorder_group
C1 C 0.34967(7) 0.13895(11) 0.07942(13) 0.0144(4) Uani 1 1 d . . .
H1 H 0.3218 0.1305 0.0464 0.017 Uiso 1 1 calc R . .
C2 C 0.31410(7) 0.41320(11) 0.07743(12) 0.0125(4) Uani 1 1 d . A .
C3 C 0.33656(8) 0.29408(11) 0.06278(12) 0.0140(5) Uani 1 1 d . . .
C4 C 0.29675(8) 0.29543(12) 0.10363(13) 0.0157(5) Uani 1 1 d . . .
H4 H 0.2807 0.2542 0.1231 0.019 Uiso 1 1 calc R . .
C5 C 0.38069(8) 0.21669(11) -0.06404(12) 0.0149(5) Uani 1 1 d . . .
C6 C 0.24345(8) 0.39102(11) 0.15482(12) 0.0148(5) Uani 1 1 d . . .
C7 C 0.38715(8) 0.39068(11) 0.00499(12) 0.0139(4) Uani 1 1 d . . .
C8 C 0.34257(8) 0.21995(12) -0.11462(13) 0.0170(5) Uani 1 1 d . . .
C9 C 0.29345(8) 0.21387(13) -0.08748(13) 0.0203(5) Uani 1 1 d . . .
H9A H 0.2882 0.1653 -0.0654 0.030 Uiso 1 1 calc R . .
H9B H 0.2728 0.2215 -0.1321 0.030 Uiso 1 1 calc R . .
H9C H 0.2874 0.2509 -0.0474 0.030 Uiso 1 1 calc R . .
C10 C 0.35022(9) 0.22815(13) -0.19517(13) 0.0215(5) Uani 1 1 d . . .
H10 H 0.3245 0.2313 -0.2293 0.026 Uiso 1 1 calc R . .
C11 C 0.39397(9) 0.23188(13) -0.22699(14) 0.0245(5) Uani 1 1 d . . .
C12 C 0.40127(11) 0.24431(17) -0.31385(15) 0.0386(7) Uani 1 1 d . . .
H12A H 0.3723 0.2368 -0.3418 0.058 Uiso 1 1 calc R . .
H12B H 0.4242 0.2098 -0.3335 0.058 Uiso 1 1 calc R . .
H12C H 0.4120 0.2943 -0.3225 0.058 Uiso 1 1 calc R . .
C13 C 0.43096(9) 0.22363(13) -0.17694(13) 0.0226(5) Uani 1 1 d . . .
H13 H 0.4611 0.2231 -0.1982 0.027 Uiso 1 1 calc R . .
C14 C 0.42538(8) 0.21612(12) -0.09629(13) 0.0184(5) Uani 1 1 d . . .
C15 C 0.46788(8) 0.20696(15) -0.04706(15) 0.0256(6) Uani 1 1 d . . .
H15A H 0.4948 0.2031 -0.0813 0.038 Uiso 1 1 calc R . .
H15B H 0.4652 0.1626 -0.0154 0.038 Uiso 1 1 calc R . .
H15C H 0.4714 0.2492 -0.0124 0.038 Uiso 1 1 calc R . .
C16 C 0.38374(8) 0.07742(12) 0.06444(12) 0.0158(5) Uani 1 1 d . . .
C17 C 0.37812(8) 0.03230(12) -0.00021(13) 0.0200(5) Uani 1 1 d . . .
H17 H 0.3526 0.0391 -0.0339 0.024 Uiso 1 1 calc R . .
C18 C 0.40950(9) -0.02265(13) -0.01597(14) 0.0258(5) Uani 1 1 d . . .
H18 H 0.4053 -0.0531 -0.0604 0.031 Uiso 1 1 calc R . .
C19 C 0.44679(9) -0.03336(13) 0.03263(15) 0.0279(6) Uani 1 1 d . . .
H19 H 0.4682 -0.0710 0.0217 0.034 Uiso 1 1 calc R . .
C20 C 0.45266(9) 0.01125(14) 0.09739(15) 0.0260(6) Uani 1 1 d . . .
H20 H 0.4781 0.0038 0.1312 0.031 Uiso 1 1 calc R . .
C21 C 0.42172(8) 0.06646(13) 0.11299(14) 0.0214(5) Uani 1 1 d . . .
H21 H 0.4263 0.0972 0.1571 0.026 Uiso 1 1 calc R . .
C22 C 0.33476(8) 0.14521(11) 0.16474(12) 0.0151(5) Uani 1 1 d . . .
C23 C 0.35765(8) 0.18725(13) 0.22037(13) 0.0203(5) Uani 1 1 d . . .
H23 H 0.3852 0.2117 0.2063 0.024 Uiso 1 1 calc R . .
C24 C 0.34077(9) 0.19391(14) 0.29629(14) 0.0257(6) Uani 1 1 d . . .
H24 H 0.3567 0.2228 0.3337 0.031 Uiso 1 1 calc R . .
C25 C 0.30067(9) 0.15832(14) 0.31718(14) 0.0282(6) Uani 1 1 d . . .
H25 H 0.2888 0.1633 0.3687 0.034 Uiso 1 1 calc R . .
C26 C 0.27797(9) 0.11559(13) 0.26309(15) 0.0261(6) Uani 1 1 d . . .
H26 H 0.2507 0.0907 0.2776 0.031 Uiso 1 1 calc R . .
C27 C 0.29503(8) 0.10892(12) 0.18744(14) 0.0195(5) Uani 1 1 d . . .
H27 H 0.2793 0.0791 0.1506 0.023 Uiso 1 1 calc R . .
C28 C 0.24871(8) 0.40996(11) 0.23401(12) 0.0161(5) Uani 1 1 d . . .
C29 C 0.29413(8) 0.40348(13) 0.27498(14) 0.0232(5) Uani 1 1 d . . .
H29A H 0.3155 0.4397 0.2537 0.035 Uiso 1 1 calc R . .
H29B H 0.3066 0.3545 0.2667 0.035 Uiso 1 1 calc R . .
H29C H 0.2899 0.4120 0.3312 0.035 Uiso 1 1 calc R . .
C30 C 0.21000(8) 0.43406(12) 0.27340(13) 0.0198(5) Uani 1 1 d . . .
H30 H 0.2126 0.4475 0.3270 0.024 Uiso 1 1 calc R . .
C31 C 0.16750(8) 0.43921(12) 0.23719(13) 0.0187(5) Uani 1 1 d . . .
C32 C 0.12636(9) 0.46692(14) 0.28199(14) 0.0282(6) Uani 1 1 d . . .
H32A H 0.0993 0.4658 0.2480 0.042 Uiso 1 1 calc R . .
H32B H 0.1320 0.5171 0.2992 0.042 Uiso 1 1 calc R . .
H32C H 0.1211 0.4359 0.3278 0.042 Uiso 1 1 calc R . .
C33 C 0.16348(8) 0.41754(12) 0.15966(13) 0.0188(5) Uani 1 1 d . . .
H33 H 0.1344 0.4201 0.1348 0.023 Uiso 1 1 calc R . .
C34 C 0.20112(8) 0.39197(12) 0.11724(13) 0.0168(5) Uani 1 1 d . . .
C35 C 0.19518(8) 0.36657(13) 0.03357(13) 0.0210(5) Uani 1 1 d . . .
H35A H 0.2000 0.4077 -0.0021 0.031 Uiso 1 1 calc R . .
H35B H 0.1641 0.3473 0.0265 0.031 Uiso 1 1 calc R . .
H35C H 0.2176 0.3282 0.0221 0.031 Uiso 1 1 calc R . .
C36 C 0.38322(8) 0.40596(11) -0.07541(13) 0.0162(5) Uani 1 1 d . . .
C37 C 0.33747(8) 0.40828(13) -0.11647(13) 0.0218(5) Uani 1 1 d . . .
H37A H 0.3230 0.4557 -0.1073 0.033 Uiso 1 1 calc R . .
H37B H 0.3177 0.3695 -0.0959 0.033 Uiso 1 1 calc R . .
H37C H 0.3420 0.4011 -0.1728 0.033 Uiso 1 1 calc R . .
C38 C 0.42339(8) 0.42029(12) -0.11608(13) 0.0199(5) Uani 1 1 d . . .
H38 H 0.4216 0.4305 -0.1706 0.024 Uiso 1 1 calc R . .
C39 C 0.46602(8) 0.42023(13) -0.08007(14) 0.0233(5) Uani 1 1 d . . .
C40 C 0.50935(9) 0.43229(16) -0.12695(16) 0.0354(7) Uani 1 1 d . . .
H40A H 0.5170 0.3877 -0.1558 0.053 Uiso 1 1 calc R . .
H40B H 0.5346 0.4446 -0.0914 0.053 Uiso 1 1 calc R . .
H40C H 0.5046 0.4724 -0.1640 0.053 Uiso 1 1 calc R . .
C41 C 0.46817(8) 0.40699(13) 0.00021(14) 0.0217(5) Uani 1 1 d . . .
H41 H 0.4971 0.4085 0.0257 0.026 Uiso 1 1 calc R . .
C42 C 0.42914(8) 0.39165(12) 0.04399(13) 0.0165(5) Uani 1 1 d . . .
C43 C 0.43344(8) 0.37455(14) 0.13011(13) 0.0219(5) Uani 1 1 d . . .
H43A H 0.4437 0.3240 0.1367 0.033 Uiso 1 1 calc R . .
H43B H 0.4036 0.3809 0.1556 0.033 Uiso 1 1 calc R . .
H43C H 0.4558 0.4076 0.1541 0.033 Uiso 1 1 calc R . .
C46 C 0.42808(9) 0.26202(15) 0.45544(15) 0.0297(6) Uani 1 1 d . . .
H46 H 0.4301 0.2222 0.4909 0.036 Uiso 1 1 calc R . .
C47 C 0.40607(9) 0.32498(17) 0.47831(16) 0.0347(7) Uani 1 1 d . . .
H47 H 0.3933 0.3282 0.5294 0.042 Uiso 1 1 calc R . .
C48 C 0.40235(10) 0.38368(16) 0.42741(16) 0.0355(7) Uani 1 1 d . . .
H48 H 0.3870 0.4269 0.4431 0.043 Uiso 1 1 calc R . .
C49 C 0.42135(9) 0.37825(15) 0.35353(15) 0.0300(6) Uani 1 1 d . . .
H49 H 0.4191 0.4180 0.3181 0.036 Uiso 1 1 calc R . .
C50 C 0.44362(9) 0.31506(14) 0.33105(14) 0.0269(6) Uani 1 1 d . . .
H50 H 0.4566 0.3121 0.2801 0.032 Uiso 1 1 calc R . .
C51 C 0.44741(8) 0.25585(14) 0.38117(14) 0.0244(5) Uani 1 1 d . . .
C52 C 0.47155(11) 0.18736(16) 0.35629(17) 0.0403(7) Uani 1 1 d . . .
H52A H 0.4569 0.1679 0.3091 0.060 Uiso 1 1 calc R . .
H52B H 0.4697 0.1512 0.3984 0.060 Uiso 1 1 calc R . .
H52C H 0.5038 0.1983 0.3451 0.060 Uiso 1 1 calc R . .
N1 N 0.28357(6) 0.36762(10) 0.11199(10) 0.0143(4) Uani 1 1 d . . .
N2 N 0.34671(6) 0.36798(10) 0.04756(10) 0.0134(4) Uani 1 1 d . . .
C44 C 0.30500(9) 0.62802(15) 0.07979(19) 0.0364(7) Uani 1 1 d D A .
O1 O 0.29931(7) 0.68982(10) 0.08383(17) 0.0601(7) Uani 1 1 d D . .
Cl1 Cl 0.25254(3) 0.52417(5) -0.01691(5) 0.0289(3) Uani 0.826(4) 1 d P A 1
C45 C 0.35827(16) 0.5322(2) 0.1475(3) 0.0265(10) Uani 0.826(4) 1 d PD A 1
O2 O 0.38754(11) 0.53259(15) 0.19218(17) 0.0348(7) Uani 0.826(4) 1 d PD A 1
Ir1 Ir 0.311717(3) 0.526099(5) 0.076586(5) 0.01775(3) Uani 1 1 d D . .
P1 P 0.37918(2) 0.22345(3) 0.04381(3) 0.01375(12) Uani 1 1 d . . .
Cl1B Cl 0.3700(3) 0.5321(5) 0.1696(4) 0.0289(3) Uani 0.174(4) 1 d P A 2
C45B C 0.2660(6) 0.5212(9) 0.0033(10) 0.0265(10) Uani 0.174(4) 1 d PD A 2
O2B O 0.2386(4) 0.5143(7) -0.0451(7) 0.0348(7) Uani 0.174(4) 1 d PD A 2

loop_
_atom_site_aniso_label
_atom_site_aniso_U_11
_atom_site_aniso_U_22
_atom_site_aniso_U_33
_atom_site_aniso_U_23
_atom_site_aniso_U_13
_atom_site_aniso_U_12
C1 0.0144(11) 0.0135(10) 0.0152(10) 0.0003(9) -0.0019(9) -0.0008(9)
C2 0.0127(10) 0.0125(10) 0.0122(9) -0.0008(8) 0.0011(9) -0.0013(9)
C3 0.0164(12) 0.0124(10) 0.0133(10) 0.0015(8) 0.0004(9) 0.0002(9)
C4 0.0177(12) 0.0117(10) 0.0176(10) 0.0012(9) 0.0025(9) -0.0001(9)
C5 0.0198(12) 0.0105(10) 0.0145(11) -0.0009(8) 0.0035(9) 0.0015(9)
C6 0.0162(12) 0.0113(10) 0.0168(10) 0.0022(8) 0.0060(9) 0.0018(9)
C7 0.0149(12) 0.0105(10) 0.0164(10) 0.0002(8) 0.0056(9) -0.0009(9)
C8 0.0200(13) 0.0122(11) 0.0187(11) -0.0009(9) 0.0007(10) -0.0008(9)
C9 0.0182(12) 0.0228(12) 0.0199(12) -0.0012(10) -0.0031(10) 0.0004(10)
C10 0.0276(14) 0.0194(12) 0.0174(11) 0.0006(10) -0.0031(10) -0.0008(10)
C11 0.0336(15) 0.0211(12) 0.0188(12) 0.0000(10) 0.0044(11) -0.0045(11)
C12 0.0472(19) 0.0498(18) 0.0188(13) 0.0042(13) 0.0063(13) -0.0087(15)
C13 0.0212(13) 0.0237(12) 0.0229(12) 0.0002(10) 0.0095(10) 0.0002(10)
C14 0.0193(13) 0.0140(11) 0.0219(12) 0.0007(9) 0.0038(10) 0.0010(9)
C15 0.0145(13) 0.0354(15) 0.0270(12) 0.0008(11) 0.0057(10) 0.0038(11)
C16 0.0170(11) 0.0118(10) 0.0185(11) 0.0048(9) 0.0058(9) -0.0006(9)
C17 0.0222(13) 0.0190(12) 0.0188(11) 0.0024(10) 0.0035(10) 0.0039(10)
C18 0.0320(15) 0.0206(12) 0.0246(12) -0.0009(11) 0.0080(11) 0.0061(11)
C19 0.0255(14) 0.0201(13) 0.0382(14) 0.0045(11) 0.0127(12) 0.0084(11)
C20 0.0201(13) 0.0261(14) 0.0318(14) 0.0081(11) 0.0007(11) 0.0014(11)
C21 0.0216(13) 0.0171(12) 0.0255(12) 0.0028(10) 0.0012(10) -0.0018(10)
C22 0.0174(12) 0.0128(11) 0.0152(10) 0.0028(9) -0.0003(9) 0.0036(9)
C23 0.0197(13) 0.0223(12) 0.0188(11) 0.0025(10) -0.0004(10) -0.0007(10)
C24 0.0307(15) 0.0293(14) 0.0172(11) -0.0036(10) -0.0037(11) 0.0031(12)
C25 0.0357(16) 0.0331(14) 0.0157(11) 0.0027(11) 0.0079(11) 0.0099(12)
C26 0.0236(14) 0.0266(13) 0.0280(13) 0.0070(11) 0.0099(11) 0.0019(11)
C27 0.0185(12) 0.0180(12) 0.0221(12) 0.0016(10) -0.0002(10) 0.0004(10)
C28 0.0194(12) 0.0126(11) 0.0164(10) 0.0020(9) 0.0028(9) 0.0009(9)
C29 0.0237(13) 0.0261(13) 0.0198(11) -0.0005(10) 0.0016(10) 0.0018(11)
C30 0.0272(13) 0.0183(12) 0.0138(10) 0.0019(9) 0.0043(10) 0.0039(10)
C31 0.0209(13) 0.0161(11) 0.0191(11) 0.0040(9) 0.0073(10) 0.0050(10)
C32 0.0275(14) 0.0336(15) 0.0236(12) 0.0039(11) 0.0079(11) 0.0114(12)
C33 0.0169(12) 0.0190(12) 0.0205(11) 0.0060(10) 0.0027(10) 0.0033(10)
C34 0.0206(13) 0.0136(11) 0.0161(11) 0.0043(9) 0.0026(9) 0.0010(9)
C35 0.0233(14) 0.0206(12) 0.0191(11) 0.0004(10) -0.0013(10) 0.0031(10)
C36 0.0216(12) 0.0107(10) 0.0163(10) 0.0008(9) 0.0014(10) 0.0012(9)
C37 0.0264(14) 0.0223(12) 0.0168(11) 0.0035(10) -0.0009(10) 0.0024(10)
C38 0.0274(14) 0.0180(11) 0.0144(11) 0.0015(9) 0.0066(10) -0.0017(10)
C39 0.0233(13) 0.0198(12) 0.0268(12) -0.0006(11) 0.0091(11) -0.0027(10)
C40 0.0301(16) 0.0416(16) 0.0344(15) -0.0024(13) 0.0142(13) -0.0080(13)
C41 0.0157(12) 0.0233(13) 0.0261(12) -0.0024(10) -0.0011(10) -0.0017(10)
C42 0.0172(12) 0.0140(11) 0.0182(11) -0.0011(9) 0.0005(10) 0.0015(9)
C43 0.0204(13) 0.0267(13) 0.0186(11) 0.0004(10) -0.0028(10) -0.0019(11)
C46 0.0212(14) 0.0411(16) 0.0267(13) 0.0104(12) -0.0003(11) 0.0033(12)
C47 0.0245(15) 0.0551(19) 0.0247(13) 0.0080(13) 0.0040(12) 0.0089(14)
C48 0.0336(16) 0.0377(16) 0.0351(15) 0.0026(13) 0.0027(13) 0.0102(13)
C49 0.0298(15) 0.0326(15) 0.0275(13) 0.0083(12) -0.0024(12) 0.0010(12)
C50 0.0234(14) 0.0389(15) 0.0184(12) 0.0028(11) -0.0004(10) -0.0034(12)
C51 0.0185(13) 0.0306(14) 0.0241(13) 0.0017(11) -0.0042(11) 0.0004(11)
C52 0.0467(19) 0.0406(17) 0.0336(15) 0.0030(13) 0.0014(14) 0.0104(15)
N1 0.0159(10) 0.0130(9) 0.0140(9) 0.0002(7) 0.0024(8) 0.0003(8)
N2 0.0150(10) 0.0124(9) 0.0129(8) 0.0014(7) 0.0025(7) 0.0012(8)
C44 0.0197(14) 0.0225(14) 0.067(2) 0.0031(14) 0.0123(14) -0.0006(11)
O1 0.0347(12) 0.0131(10) 0.133(2) -0.0006(12) 0.0184(14) 0.0037(9)
Cl1 0.0276(6) 0.0290(4) 0.0301(6) 0.0096(4) -0.0009(4) 0.0056(4)
C45 0.029(3) 0.0208(17) 0.030(2) 0.0023(19) 0.0100(18) 0.0070(18)
O2 0.0306(17) 0.0419(15) 0.0320(15) -0.0109(12) -0.0009(13) -0.0045(14)
Ir1 0.01719(5) 0.01146(4) 0.02460(5) 0.00135(4) 0.00626(4) 0.00100(4)
P1 0.0145(3) 0.0129(3) 0.0138(3) 0.0006(2) 0.0016(2) 0.0008(2)
Cl1B 0.0276(6) 0.0290(4) 0.0301(6) 0.0096(4) -0.0009(4) 0.0056(4)
C45B 0.029(3) 0.0208(17) 0.030(2) 0.0023(19) 0.0100(18) 0.0070(18)
O2B 0.0306(17) 0.0419(15) 0.0320(15) -0.0109(12) -0.0009(13) -0.0045(14)

loop_
_atom_type_symbol
_atom_type_description
_atom_type_scat_dispersion_real
_atom_type_scat_dispersion_imag
_atom_type_scat_source
C C 0.0033 0.0016 'International Tables Vol C Tables 4.2.6.8 and 6.1.1.4'
H H 0.0000 0.0000 'International Tables Vol C Tables 4.2.6.8 and 6.1.1.4'
N N 0.0061 0.0033 'International Tables Vol C Tables 4.2.6.8 and 6.1.1.4'
O O 0.0106 0.0060 'International Tables Vol C Tables 4.2.6.8 and 6.1.1.4'
P P 0.1023 0.0942 'International Tables Vol C Tables 4.2.6.8 and 6.1.1.4'
Ir Ir -1.4442 7.9887 'International Tables Vol C Tables 4.2.6.8 and 6.1.1.4'
Cl Cl 0.1484 0.1585 'International Tables Vol C Tables 4.2.6.8 and 6.1.1.4'

loop_
_geom_angle_atom_site_label_1
_geom_angle_atom_site_label_2
_geom_angle_atom_site_label_3
_geom_angle
C22 C1 C16 113.69(17)
C22 C1 P1 112.25(15)
C16 C1 P1 104.96(14)
C22 C1 H1 108.6
C16 C1 H1 108.6
P1 C1 H1 108.6
N1 C2 N2 104.26(17)
N1 C2 Ir1 126.64(15)
N2 C2 Ir1 129.04(15)
C4 C3 N2 104.90(18)
C4 C3 P1 133.49(17)
N2 C3 P1 120.42(16)
C3 C4 N1 107.94(19)
C3 C4 H4 126.0
N1 C4 H4 126.0
C8 C5 C14 119.26(19)
C8 C5 P1 126.13(17)
C14 C5 P1 114.23(17)
C34 C6 C28 122.5(2)
C34 C6 N1 119.27(19)
C28 C6 N1 118.2(2)
C42 C7 C36 122.4(2)
C42 C7 N2 118.68(19)
C36 C7 N2 118.8(2)
C10 C8 C5 118.7(2)
C10 C8 C9 117.4(2)
C5 C8 C9 123.89(19)
C8 C9 H9A 109.5
C8 C9 H9B 109.5
H9A C9 H9B 109.5
C8 C9 H9C 109.5
H9A C9 H9C 109.5
H9B C9 H9C 109.5
C11 C10 C8 122.4(2)
C11 C10 H10 118.8
C8 C10 H10 118.8
C13 C11 C10 118.0(2)
C13 C11 C12 120.7(2)
C10 C11 C12 121.3(2)
C11 C12 H12A 109.5
C11 C12 H12B 109.5
H12A C12 H12B 109.5
C11 C12 H12C 109.5
H12A C12 H12C 109.5
H12B C12 H12C 109.5
C11 C13 C14 122.0(2)
C11 C13 H13 119.0
C14 C13 H13 119.0
C13 C14 C5 119.4(2)
C13 C14 C15 117.8(2)
C5 C14 C15 122.8(2)
C14 C15 H15A 109.5
C14 C15 H15B 109.5
H15A C15 H15B 109.5
C14 C15 H15C 109.5
H15A C15 H15C 109.5
H15B C15 H15C 109.5
C17 C16 C21 118.6(2)
C17 C16 C1 119.8(2)
C21 C16 C1 121.5(2)
C18 C17 C16 120.6(2)
C18 C17 H17 119.7
C16 C17 H17 119.7
C19 C18 C17 120.4(2)
C19 C18 H18 119.8
C17 C18 H18 119.8
C18 C19 C20 119.5(2)
C18 C19 H19 120.3
C20 C19 H19 120.3
C21 C20 C19 120.4(2)
C21 C20 H20 119.8
C19 C20 H20 119.8
C20 C21 C16 120.6(2)
C20 C21 H21 119.7
C16 C21 H21 119.7
C27 C22 C23 118.3(2)
C27 C22 C1 117.9(2)
C23 C22 C1 123.8(2)
C24 C23 C22 120.9(2)
C24 C23 H23 119.5
C22 C23 H23 119.5
C25 C24 C23 119.8(2)
C25 C24 H24 120.1
C23 C24 H24 120.1
C26 C25 C24 120.0(2)
C26 C25 H25 120.0
C24 C25 H25 120.0
C25 C26 C27 120.0(2)
C25 C26 H26 120.0
C27 C26 H26 120.0
C26 C27 C22 121.0(2)
C26 C27 H27 119.5
C22 C27 H27 119.5
C30 C28 C6 117.2(2)
C30 C28 C29 121.1(2)
C6 C28 C29 121.7(2)
C28 C29 H29A 109.5
C28 C29 H29B 109.5
H29A C29 H29B 109.5
C28 C29 H29C 109.5
H29A C29 H29C 109.5
H29B C29 H29C 109.5
C28 C30 C31 122.2(2)
C28 C30 H30 118.9
C31 C30 H30 118.9
C33 C31 C30 118.8(2)
C33 C31 C32 120.8(2)
C30 C31 C32 120.4(2)
C31 C32 H32A 109.5
C31 C32 H32B 109.5
H32A C32 H32B 109.5
C31 C32 H32C 109.5
H32A C32 H32C 109.5
H32B C32 H32C 109.5
C31 C33 C34 121.7(2)
C31 C33 H33 119.2
C34 C33 H33 119.2
C6 C34 C33 117.6(2)
C6 C34 C35 122.2(2)
C33 C34 C35 120.2(2)
C34 C35 H35A 109.5
C34 C35 H35B 109.5
H35A C35 H35B 109.5
C34 C35 H35C 109.5
H35A C35 H35C 109.5
H35B C35 H35C 109.5
C38 C36 C7 117.2(2)
C38 C36 C37 120.6(2)
C7 C36 C37 122.1(2)
C36 C37 H37A 109.5
C36 C37 H37B 109.5
H37A C37 H37B 109.5
C36 C37 H37C 109.5
H37A C37 H37C 109.5
H37B C37 H37C 109.5
C36 C38 C39 122.4(2)
C36 C38 H38 118.8
C39 C38 H38 118.8
C38 C39 C41 118.4(2)
C38 C39 C40 121.0(2)
C41 C39 C40 120.6(2)
C39 C40 H40A 109.5
C39 C40 H40B 109.5
H40A C40 H40B 109.5
C39 C40 H40C 109.5
H40A C40 H40C 109.5
H40B C40 H40C 109.5
C42 C41 C39 121.8(2)
C42 C41 H41 119.1
C39 C41 H41 119.1
C41 C42 C7 117.7(2)
C41 C42 C43 119.9(2)
C7 C42 C43 122.4(2)
C42 C43 H43A 109.5
C42 C43 H43B 109.5
H43A C43 H43B 109.5
C42 C43 H43C 109.5
H43A C43 H43C 109.5
H43B C43 H43C 109.5
C47 C46 C51 121.0(2)
C47 C46 H46 119.5
C51 C46 H46 119.5
C46 C47 C48 120.6(3)
C46 C47 H47 119.7
C48 C47 H47 119.7
C49 C48 C47 119.0(3)
C49 C48 H48 120.5
C47 C48 H48 120.5
C48 C49 C50 120.2(2)
C48 C49 H49 119.9
C50 C49 H49 119.9
C49 C50 C51 121.5(2)
C49 C50 H50 119.3
C51 C50 H50 119.3
C50 C51 C46 117.8(2)
C50 C51 C52 121.2(2)
C46 C51 C52 121.0(2)
C51 C52 H52A 109.5
C51 C52 H52B 109.5
H52A C52 H52B 109.5
C51 C52 H52C 109.5
H52A C52 H52C 109.5
H52B C52 H52C 109.5
C2 N1 C4 111.21(18)
C2 N1 C6 124.66(18)
C4 N1 C6 124.08(18)
C2 N2 C3 111.69(17)
C2 N2 C7 125.64(18)
C3 N2 C7 122.67(18)
O1 C44 Ir1 177.1(3)
O2 C45 Ir1 176.9(3)
C45 Ir1 C45B 178.4(7)
C45 Ir1 C44 89.86(17)
C45B Ir1 C44 89.6(5)
C45 Ir1 C2 91.81(15)
C45B Ir1 C2 88.8(5)
C44 Ir1 C2 175.45(10)
C45 Ir1 Cl1B 1.5(3)
C45B Ir1 Cl1B 179.8(7)
C44 Ir1 Cl1B 90.5(2)
C2 Ir1 Cl1B 91.0(2)
C45 Ir1 Cl1 177.17(15)
C45B Ir1 Cl1 2.0(5)
C44 Ir1 Cl1 87.61(10)
C2 Ir1 Cl1 90.82(6)
Cl1B Ir1 Cl1 178.1(2)
C3 P1 C5 103.94(10)
C3 P1 C1 102.51(10)
C5 P1 C1 106.19(10)
O2B C45B Ir1 175.6(17)

loop_
_geom_bond_atom_site_label_1
_geom_bond_atom_site_label_2
_geom_bond_distance
C1 C22 1.524(3)
C1 C16 1.525(3)
C1 P1 1.874(2)
C1 H1 1.0000
C2 N1 1.356(3)
C2 N2 1.361(3)
C2 Ir1 2.071(2)
C3 C4 1.354(3)
C3 N2 1.411(3)
C3 P1 1.824(2)
C4 N1 1.386(3)
C4 H4 0.9500
C5 C8 1.409(3)
C5 C14 1.415(3)
C5 P1 1.846(2)
C6 C34 1.391(3)
C6 C28 1.404(3)
C6 N1 1.445(3)
C7 C42 1.394(3)
C7 C36 1.405(3)
C7 N2 1.446(3)
C8 C10 1.401(3)
C8 C9 1.509(3)
C9 H9A 0.9800
C9 H9B 0.9800
C9 H9C 0.9800
C10 C11 1.388(3)
C10 H10 0.9500
C11 C13 1.384(3)
C11 C12 1.515(3)
C12 H12A 0.9800
C12 H12B 0.9800
C12 H12C 0.9800
C13 C14 1.393(3)
C13 H13 0.9500
C14 C15 1.507(3)
C15 H15A 0.9800
C15 H15B 0.9800
C15 H15C 0.9800
C16 C17 1.389(3)
C16 C21 1.398(3)
C17 C18 1.387(3)
C17 H17 0.9500
C18 C19 1.382(4)
C18 H18 0.9500
C19 C20 1.386(4)
C19 H19 0.9500
C20 C21 1.382(3)
C20 H20 0.9500
C21 H21 0.9500
C22 C27 1.391(3)
C22 C23 1.393(3)
C23 C24 1.391(3)
C23 H23 0.9500
C24 C25 1.386(4)
C24 H24 0.9500
C25 C26 1.380(4)
C25 H25 0.9500
C26 C27 1.389(3)
C26 H26 0.9500
C27 H27 0.9500
C28 C30 1.386(3)
C28 C29 1.502(3)
C29 H29A 0.9800
C29 H29B 0.9800
C29 H29C 0.9800
C30 C31 1.388(3)
C30 H30 0.9500
C31 C33 1.387(3)
C31 C32 1.510(3)
C32 H32A 0.9800
C32 H32B 0.9800
C32 H32C 0.9800
C33 C34 1.396(3)
C33 H33 0.9500
C34 C35 1.512(3)
C35 H35A 0.9800
C35 H35B 0.9800
C35 H35C 0.9800
C36 C38 1.387(3)
C36 C37 1.508(3)
C37 H37A 0.9800
C37 H37B 0.9800
C37 H37C 0.9800
C38 C39 1.387(3)
C38 H38 0.9500
C39 C41 1.393(3)
C39 C40 1.512(3)
C40 H40A 0.9800
C40 H40B 0.9800
C40 H40C 0.9800
C41 C42 1.390(3)
C41 H41 0.9500
C42 C43 1.508(3)
C43 H43A 0.9800
C43 H43B 0.9800
C43 H43C 0.9800
C46 C47 1.377(4)
C46 C51 1.392(4)
C46 H46 0.9500
C47 C48 1.388(4)
C47 H47 0.9500
C48 C49 1.381(4)
C48 H48 0.9500
C49 C50 1.383(4)
C49 H49 0.9500
C50 C51 1.387(3)
C50 H50 0.9500
C51 C52 1.501(4)
C52 H52A 0.9800
C52 H52B 0.9800
C52 H52C 0.9800
C44 O1 1.147(3)
C44 Ir1 1.880(3)
Cl1 Ir1 2.3505(9)
C45 O2 1.144(6)
C45 Ir1 1.823(5)
Ir1 C45B 1.831(11)
Ir1 Cl1B 2.329(7)
C45B O2B 1.155(12)

loop_
_geom_torsion_atom_site_label_1
_geom_torsion_atom_site_label_2
_geom_torsion_atom_site_label_3
_geom_torsion_atom_site_label_4
_geom_torsion
N2 C3 C4 N1 0.3(2)
P1 C3 C4 N1 167.39(17)
C14 C5 C8 C10 -4.8(3)
P1 C5 C8 C10 167.74(17)
C14 C5 C8 C9 174.1(2)
P1 C5 C8 C9 -13.3(3)
C5 C8 C10 C11 1.2(3)
C9 C8 C10 C11 -177.9(2)
C8 C10 C11 C13 3.1(4)
C8 C10 C11 C12 -177.1(2)
C10 C11 C13 C14 -3.8(4)
C12 C11 C13 C14 176.4(2)
C11 C13 C14 C5 0.2(3)
C11 C13 C14 C15 179.6(2)
C8 C5 C14 C13 4.2(3)
P1 C5 C14 C13 -169.21(17)
C8 C5 C14 C15 -175.2(2)
P1 C5 C14 C15 11.4(3)
C22 C1 C16 C17 135.9(2)
P1 C1 C16 C17 -101.1(2)
C22 C1 C16 C21 -46.2(3)
P1 C1 C16 C21 76.8(2)
C21 C16 C17 C18 0.3(3)
C1 C16 C17 C18 178.2(2)
C16 C17 C18 C19 0.1(4)
C17 C18 C19 C20 0.0(4)
C18 C19 C20 C21 -0.5(4)
C19 C20 C21 C16 1.0(4)
C17 C16 C21 C20 -0.8(3)
C1 C16 C21 C20 -178.7(2)
C16 C1 C22 C27 -93.4(2)
P1 C1 C22 C27 147.69(17)
C16 C1 C22 C23 89.1(3)
P1 C1 C22 C23 -29.9(3)
C27 C22 C23 C24 -1.2(3)
C1 C22 C23 C24 176.3(2)
C22 C23 C24 C25 0.0(4)
C23 C24 C25 C26 0.9(4)
C24 C25 C26 C27 -0.7(4)
C25 C26 C27 C22 -0.4(4)
C23 C22 C27 C26 1.4(3)
C1 C22 C27 C26 -176.3(2)
C34 C6 C28 C30 -3.6(3)
N1 C6 C28 C30 178.36(19)
C34 C6 C28 C29 175.6(2)
N1 C6 C28 C29 -2.5(3)
C6 C28 C30 C31 0.4(3)
C29 C28 C30 C31 -178.8(2)
C28 C30 C31 C33 1.9(3)
C28 C30 C31 C32 -179.0(2)
C30 C31 C33 C34 -1.1(3)
C32 C31 C33 C34 179.8(2)
C28 C6 C34 C33 4.3(3)
N1 C6 C34 C33 -177.63(19)
C28 C6 C34 C35 -175.7(2)
N1 C6 C34 C35 2.4(3)
C31 C33 C34 C6 -1.9(3)
C31 C33 C34 C35 178.1(2)
C42 C7 C36 C38 1.8(3)
N2 C7 C36 C38 -173.57(19)
C42 C7 C36 C37 -177.1(2)
N2 C7 C36 C37 7.5(3)
C7 C36 C38 C39 -0.3(3)
C37 C36 C38 C39 178.6(2)
C36 C38 C39 C41 -1.6(4)
C36 C38 C39 C40 176.9(2)
C38 C39 C41 C42 2.1(4)
C40 C39 C41 C42 -176.3(2)
C39 C41 C42 C7 -0.7(3)
C39 C41 C42 C43 177.4(2)
C36 C7 C42 C41 -1.3(3)
N2 C7 C42 C41 174.09(19)
C36 C7 C42 C43 -179.4(2)
N2 C7 C42 C43 -4.0(3)
C51 C46 C47 C48 0.5(4)
C46 C47 C48 C49 -0.5(4)
C47 C48 C49 C50 0.1(4)
C48 C49 C50 C51 0.2(4)
C49 C50 C51 C46 -0.2(4)
C49 C50 C51 C52 179.9(3)
C47 C46 C51 C50 -0.2(4)
C47 C46 C51 C52 179.8(3)
N2 C2 N1 C4 -0.2(2)
Ir1 C2 N1 C4 -177.59(15)
N2 C2 N1 C6 177.42(19)
Ir1 C2 N1 C6 0.0(3)
C3 C4 N1 C2 -0.1(3)
C3 C4 N1 C6 -177.73(19)
C34 C6 N1 C2 97.7(3)
C28 C6 N1 C2 -84.2(3)
C34 C6 N1 C4 -85.0(3)
C28 C6 N1 C4 93.2(3)
N1 C2 N2 C3 0.4(2)
Ir1 C2 N2 C3 177.73(15)
N1 C2 N2 C7 -179.73(19)
Ir1 C2 N2 C7 -2.4(3)
C4 C3 N2 C2 -0.5(2)
P1 C3 N2 C2 -169.63(15)
C4 C3 N2 C7 179.67(19)
P1 C3 N2 C7 10.5(3)
C42 C7 N2 C2 101.9(3)
C36 C7 N2 C2 -82.5(3)
C42 C7 N2 C3 -78.2(3)
C36 C7 N2 C3 97.3(2)
O2 C45 Ir1 C45B -115(21)
O2 C45 Ir1 C44 175(100)
O2 C45 Ir1 C2 -1(6)
O2 C45 Ir1 Cl1B 59(12)
O2 C45 Ir1 Cl1 -159(4)
O1 C44 Ir1 C45 -101(6)
O1 C44 Ir1 C45B 80(6)
O1 C44 Ir1 C2 10(7)
O1 C44 Ir1 Cl1B -100(6)
O1 C44 Ir1 Cl1 80(6)
N1 C2 Ir1 C45 105.8(2)
N2 C2 Ir1 C45 -70.9(2)
N1 C2 Ir1 C45B -75.6(7)
N2 C2 Ir1 C45B 107.7(7)
N1 C2 Ir1 C44 -5.5(15)
N2 C2 Ir1 C44 178(9)
N1 C2 Ir1 Cl1B 104.5(3)
N2 C2 Ir1 Cl1B -72.2(3)
N1 C2 Ir1 Cl1 -75.24(18)
N2 C2 Ir1 Cl1 108.04(19)
C4 C3 P1 C5 121.6(2)
N2 C3 P1 C5 -72.91(18)
C4 C3 P1 C1 11.2(3)
N2 C3 P1 C1 176.64(16)
C8 C5 P1 C3 -39.9(2)
C14 C5 P1 C3 132.95(17)
C8 C5 P1 C1 67.8(2)
C14 C5 P1 C1 -119.32(17)
C22 C1 P1 C3 -56.45(17)
C16 C1 P1 C3 179.59(14)
C22 C1 P1 C5 -165.19(15)
C16 C1 P1 C5 70.85(16)
C45 Ir1 C45B O2B 76(34)
C44 Ir1 C45B O2B 146(26)
C2 Ir1 C45B O2B -39(26)
Cl1B Ir1 C45B O2B 5(100)
Cl1 Ir1 C45B O2B 152(43)
